data_4105806
loop_
_publ_author_name
'Sibo Lin'
'Michael W. Day'
'Theodor Agapie'

_publ_section_title
;
 Nickel Hydrides Supported by a Non-Innocent Diphosphine Arene Pincer:
 Mechanistic Studies of Nickel-Arene H-Migration and Partial Arene
 Hydrogenation
;
_journal_name_full 'Journal of the American Chemical Society'
_journal_page_first 3828
_journal_page_last 3831
_journal_paper_doi 10.1021/ja200368y
_journal_volume 133
_journal_year 2011
_chemical_formula_moiety 'C30 H41 Cl Ni P2'
_chemical_formula_sum 'C30 H41 Cl Ni P2'
_chemical_formula_weight 557.73
_chemical_name_systematic
;
 ?
;
_space_group_IT_number 14
_symmetry_cell_setting monoclinic
_symmetry_space_group_name_Hall '-P 2yn'
_symmetry_space_group_name_H-M 'P 1 21/n 1'
_atom_sites_solution_hydrogens geom
_atom_sites_solution_primary direct
_atom_sites_solution_secondary difmap
_audit_creation_method SHELXL-97
_cell_angle_alpha 90.00
_cell_angle_beta 106.911(2)
_cell_angle_gamma 90.00
_cell_formula_units_Z 4
_cell_length_a 8.6569(3)
_cell_length_b 23.2021(8)
_cell_length_c 14.5399(5)
_cell_measurement_reflns_used 9871
_cell_measurement_temperature 100(2)
_cell_measurement_theta_max 26.38
_cell_measurement_theta_min 2.29
_cell_volume 2794.17(17)
_computing_cell_refinement 'Bruker SAINT-Plus v7.66A'
_computing_data_collection 'Bruker APEX2 v2009.7-0'
_computing_data_reduction 'Bruker SAINT-Plus v7.66A'
_computing_molecular_graphics 'Bruker XP v5.1'
_computing_publication_material 'Bruker XCIF 2008'
_computing_structure_refinement 'SHELXL-97 (Sheldrick, 2008)'
_computing_structure_solution 'SHELXS-97 (Sheldrick, 2008)'
_diffrn_ambient_temperature 100(2)
_diffrn_measured_fraction_theta_full 0.999
_diffrn_measured_fraction_theta_max 0.999
_diffrn_measurement_device_type 'Bruker KAPPA APEX II'
_diffrn_measurement_method '\w scans; 10 settings'
_diffrn_radiation_monochromator graphite
_diffrn_radiation_source 'fine-focus sealed tube'
_diffrn_radiation_type MoK\a
_diffrn_radiation_wavelength 0.71073
_diffrn_reflns_av_R_equivalents 0.0538
_diffrn_reflns_av_sigmaI/netI 0.0331
_diffrn_reflns_limit_h_max 9
_diffrn_reflns_limit_h_min -10
_diffrn_reflns_limit_k_max 29
_diffrn_reflns_limit_k_min -29
_diffrn_reflns_limit_l_max 18
_diffrn_reflns_limit_l_min -18
_diffrn_reflns_number 47613
_diffrn_reflns_theta_full 26.43
_diffrn_reflns_theta_max 26.43
_diffrn_reflns_theta_min 1.71
_exptl_absorpt_coefficient_mu 0.922
_exptl_absorpt_correction_T_max 0.9150
_exptl_absorpt_correction_T_min 0.8629
_exptl_absorpt_correction_type gaussian
_exptl_absorpt_process_details 'XPREP v2008/2, Bruker-AXS, Madison, WI'
_exptl_crystal_colour Orange
_exptl_crystal_density_diffrn 1.326
_exptl_crystal_description Block
_exptl_crystal_F_000 1184
_exptl_crystal_size_max 0.17
_exptl_crystal_size_mid 0.13
_exptl_crystal_size_min 0.11
_refine_diff_density_max 0.537
_refine_diff_density_min -0.396
_refine_diff_density_rms 0.059
_refine_ls_extinction_method none
_refine_ls_goodness_of_fit_ref 1.759
_refine_ls_hydrogen_treatment Riding
_refine_ls_matrix_type 'Full matrix'
_refine_ls_number_parameters 471
_refine_ls_number_reflns 5744
_refine_ls_number_restraints 0
_refine_ls_restrained_S_all 1.759
_refine_ls_R_factor_all 0.0397
_refine_ls_R_factor_gt 0.0302
_refine_ls_shift/su_max 0.001
_refine_ls_shift/su_mean 0.000
_refine_ls_structure_factor_coef Fsqd
_refine_ls_weighting_details w=1/s^2^(Fo^2^)
_refine_ls_weighting_scheme sigma
_refine_ls_wR_factor_gt 0.0476
_refine_ls_wR_factor_ref 0.0482
_reflns_number_gt 4802
_reflns_number_total 5744
_reflns_threshold_expression >2sigma(I)
_cod_data_source_file ja200368y_si_002.cif
_cod_data_source_block sbl11
_cod_depositor_comments
;
The following automatic conversions were performed:

'_atom_sites_solution_primary' value 'direct methods' was changed to
'direct'.

'_atom_sites_solution_secondary' value 'Difference Fourier map' was
changed to 'difmap'.

'_atom_sites_solution_hydrogens' value 'Geometric positions' was
changed to 'geom'.

Automatic conversion script
Id: cif_fix_values 6452 2018-10-05 10:23:21Z andrius 
;
_cod_database_code 4105806

loop_
_symmetry_equiv_pos_as_xyz
'x, y, z'
'-x+1/2, y+1/2, -z+1/2'
'-x, -y, -z'
'x-1/2, -y-1/2, z-1/2'

loop_
_atom_site_label
_atom_site_type_symbol
_atom_site_fract_x
_atom_site_fract_y
_atom_site_fract_z
_atom_site_U_iso_or_equiv
_atom_site_adp_type
_atom_site_occupancy
_atom_site_symmetry_multiplicity
_atom_site_calc_flag
Ni1 Ni 0.18041(3) 0.135921(11) 0.718224(18) 0.01219(7) Uani 1 1 d
Cl1 Cl 0.30574(6) 0.19662(2) 0.83921(4) 0.01862(12) Uani 1 1 d
P1 P 0.13094(6) 0.19113(2) 0.59059(4) 0.01248(12) Uani 1 1 d
P2 P 0.09323(6) 0.07021(2) 0.80223(4) 0.01177(12) Uani 1 1 d
C1 C 0.2339(2) 0.17501(8) 0.49742(14) 0.0127(4) Uani 1 1 d
C2 C 0.1905(2) 0.20790(9) 0.41316(15) 0.0165(5) Uani 1 1 d
C3 C 0.2558(2) 0.19760(9) 0.33849(15) 0.0176(5) Uani 1 1 d
C4 C 0.3650(2) 0.15295(9) 0.34611(15) 0.0183(5) Uani 1 1 d
C5 C 0.4085(2) 0.11979(9) 0.42788(14) 0.0158(5) Uani 1 1 d
C6 C 0.3463(2) 0.12999(8) 0.50470(13) 0.0126(4) Uani 1 1 d
C7 C 0.3930(2) 0.09227(8) 0.59047(14) 0.0124(4) Uani 1 1 d
C8 C 0.3701(2) 0.03319(9) 0.58247(15) 0.0143(4) Uani 1 1 d
C9 C 0.3735(2) -0.00017(9) 0.66311(14) 0.0137(4) Uani 1 1 d
C10 C 0.4003(2) 0.02534(8) 0.75216(14) 0.0114(4) Uani 1 1 d
C11 C 0.4448(2) 0.08353(8) 0.76220(15) 0.0126(4) Uani 1 1 d
C12 C 0.4426(2) 0.11667(8) 0.68272(14) 0.0132(4) Uani 1 1 d
C13 C 0.3652(2) -0.00476(8) 0.83395(13) 0.0117(4) Uani 1 1 d
C14 C 0.4601(2) -0.05069(8) 0.87951(14) 0.0137(4) Uani 1 1 d
C15 C 0.4306(2) -0.07901(8) 0.95602(14) 0.0141(4) Uani 1 1 d
C16 C 0.3003(2) -0.06239(9) 0.98658(14) 0.0147(4) Uani 1 1 d
C17 C 0.2027(2) -0.01727(8) 0.94144(14) 0.0147(4) Uani 1 1 d
C18 C 0.2323(2) 0.01274(8) 0.86549(13) 0.0114(4) Uani 1 1 d
C19 C 0.1756(2) 0.26963(8) 0.60818(15) 0.0171(5) Uani 1 1 d
C20 C 0.0866(3) 0.29736(10) 0.67369(17) 0.0226(5) Uani 1 1 d
C21 C 0.3580(3) 0.28040(10) 0.64591(18) 0.0230(5) Uani 1 1 d
C22 C -0.0856(2) 0.19032(9) 0.51860(14) 0.0157(5) Uani 1 1 d
C23 C -0.1965(3) 0.19113(11) 0.58449(17) 0.0224(5) Uani 1 1 d
C24 C -0.1281(3) 0.13890(11) 0.45143(17) 0.0233(5) Uani 1 1 d
C25 C 0.0084(2) 0.10044(9) 0.89580(14) 0.0150(5) Uani 1 1 d
C26 C -0.1095(3) 0.14887(9) 0.85081(17) 0.0194(5) Uani 1 1 d
C27 C 0.1323(3) 0.12136(10) 0.98728(16) 0.0201(5) Uani 1 1 d
C28 C -0.0789(2) 0.02615(9) 0.72665(15) 0.0158(5) Uani 1 1 d
C29 C -0.1727(3) -0.00941(10) 0.78142(19) 0.0233(5) Uani 1 1 d
C30 C -0.0221(3) -0.01295(10) 0.65913(17) 0.0208(5) Uani 1 1 d
H1 H 0.1037(19) 0.1037(7) 0.6429(13) 0.016(5) Uiso 1 1 d
H2 H 0.117(2) 0.2375(8) 0.4061(13) 0.017(5) Uiso 1 1 d
H3 H 0.2226(19) 0.2202(7) 0.2823(13) 0.010(5) Uiso 1 1 d
H4 H 0.411(2) 0.1444(8) 0.2980(13) 0.016(5) Uiso 1 1 d
H5 H 0.481(2) 0.0883(8) 0.4338(12) 0.009(5) Uiso 1 1 d
H8 H 0.3400(19) 0.0165(7) 0.5216(12) 0.004(5) Uiso 1 1 d
H9 H 0.3448(19) -0.0408(7) 0.6540(12) 0.006(5) Uiso 1 1 d
H11 H 0.4811(19) 0.0988(7) 0.8216(12) 0.002(5) Uiso 1 1 d
H12 H 0.4773(19) 0.1575(7) 0.6889(12) 0.007(5) Uiso 1 1 d
H14 H 0.545(2) -0.0601(7) 0.8578(13) 0.013(5) Uiso 1 1 d
H15 H 0.4976(19) -0.1104(8) 0.9865(13) 0.011(5) Uiso 1 1 d
H16 H 0.2780(19) -0.0818(7) 1.0380(13) 0.009(5) Uiso 1 1 d
H17 H 0.110(2) -0.0061(8) 0.9632(13) 0.018(5) Uiso 1 1 d
H19 H 0.1288(19) 0.2879(7) 0.5431(13) 0.009(5) Uiso 1 1 d
H20A H 0.104(2) 0.2756(9) 0.7328(15) 0.029(6) Uiso 1 1 d
H20B H -0.025(2) 0.3040(8) 0.6403(15) 0.027(6) Uiso 1 1 d
H20C H 0.128(2) 0.3367(9) 0.6948(14) 0.032(6) Uiso 1 1 d
H21A H 0.376(2) 0.3232(8) 0.6497(13) 0.020(5) Uiso 1 1 d
H21B H 0.415(2) 0.2633(9) 0.6025(15) 0.033(6) Uiso 1 1 d
H21C H 0.399(2) 0.2638(8) 0.7104(15) 0.026(6) Uiso 1 1 d
H22 H -0.100(2) 0.2240(8) 0.4805(13) 0.014(5) Uiso 1 1 d
H23A H -0.308(2) 0.1961(8) 0.5446(14) 0.023(6) Uiso 1 1 d
H23B H -0.172(2) 0.2214(9) 0.6329(15) 0.026(6) Uiso 1 1 d
H23C H -0.193(2) 0.1528(9) 0.6182(15) 0.028(6) Uiso 1 1 d
H24A H -0.104(2) 0.1033(9) 0.4883(16) 0.036(7) Uiso 1 1 d
H24B H -0.070(2) 0.1372(9) 0.4056(15) 0.030(6) Uiso 1 1 d
H24C H -0.241(2) 0.1402(8) 0.4170(14) 0.024(6) Uiso 1 1 d
H25 H -0.049(2) 0.0675(8) 0.9135(13) 0.017(5) Uiso 1 1 d
H26A H -0.160(2) 0.1649(8) 0.9005(13) 0.017(5) Uiso 1 1 d
H26B H -0.193(2) 0.1365(8) 0.7958(14) 0.017(5) Uiso 1 1 d
H26C H -0.055(2) 0.1809(8) 0.8300(13) 0.019(5) Uiso 1 1 d
H27A H 0.186(2) 0.1546(9) 0.9741(14) 0.025(6) Uiso 1 1 d
H27B H 0.204(2) 0.0896(8) 1.0205(14) 0.022(6) Uiso 1 1 d
H27C H 0.080(2) 0.1344(9) 1.0363(15) 0.033(6) Uiso 1 1 d
H28 H -0.1511(19) 0.0561(7) 0.6872(12) 0.004(5) Uiso 1 1 d
H29A H -0.252(2) -0.0320(9) 0.7340(15) 0.028(6) Uiso 1 1 d
H29B H -0.217(2) 0.0139(8) 0.8206(15) 0.025(6) Uiso 1 1 d
H29C H -0.103(2) -0.0393(9) 0.8236(15) 0.026(6) Uiso 1 1 d
H30A H 0.049(2) -0.0413(8) 0.6943(14) 0.021(6) Uiso 1 1 d
H30B H 0.025(2) 0.0082(9) 0.6164(16) 0.041(7) Uiso 1 1 d
H30C H -0.113(2) -0.0340(8) 0.6150(14) 0.024(6) Uiso 1 1 d

loop_
_atom_site_aniso_label
_atom_site_aniso_U_11
_atom_site_aniso_U_22
_atom_site_aniso_U_33
_atom_site_aniso_U_23
_atom_site_aniso_U_13
_atom_site_aniso_U_12
Ni1 0.01217(13) 0.01293(13) 0.01143(13) 0.00007(12) 0.00336(10) -0.00058(11)
Cl1 0.0229(3) 0.0172(3) 0.0157(3) -0.0036(2) 0.0055(2) -0.0036(2)
P1 0.0115(3) 0.0137(3) 0.0127(3) 0.0009(2) 0.0042(2) 0.0009(2)
P2 0.0090(3) 0.0139(3) 0.0125(3) 0.0015(2) 0.0031(2) 0.0016(2)
C1 0.0113(10) 0.0151(11) 0.0126(10) -0.0006(8) 0.0048(8) -0.0032(8)
C2 0.0144(11) 0.0165(11) 0.0183(12) 0.0021(9) 0.0045(9) 0.0008(9)
C3 0.0161(11) 0.0226(12) 0.0137(11) 0.0054(10) 0.0035(9) -0.0028(9)
C4 0.0174(12) 0.0246(13) 0.0161(12) -0.0017(10) 0.0098(10) -0.0033(9)
C5 0.0114(11) 0.0181(12) 0.0191(12) 0.0007(9) 0.0062(9) 0.0007(9)
C6 0.0077(10) 0.0153(11) 0.0140(10) -0.0011(9) 0.0019(8) -0.0032(8)
C7 0.0038(10) 0.0191(11) 0.0157(11) 0.0017(9) 0.0051(8) 0.0028(8)
C8 0.0103(10) 0.0209(12) 0.0116(11) -0.0011(9) 0.0031(9) 0.0040(9)
C9 0.0099(11) 0.0132(11) 0.0183(12) -0.0001(9) 0.0046(9) 0.0025(8)
C10 0.0038(9) 0.0169(11) 0.0131(11) 0.0037(9) 0.0019(8) 0.0046(8)
C11 0.0047(10) 0.0193(11) 0.0118(11) -0.0021(9) -0.0008(9) 0.0017(8)
C12 0.0067(10) 0.0144(11) 0.0187(11) 0.0007(9) 0.0039(9) -0.0001(8)
C13 0.0098(10) 0.0133(10) 0.0110(10) -0.0025(8) 0.0016(8) -0.0032(8)
C14 0.0085(10) 0.0155(11) 0.0174(11) -0.0019(9) 0.0043(9) 0.0014(8)
C15 0.0117(11) 0.0129(11) 0.0153(11) 0.0013(9) -0.0001(9) 0.0011(9)
C16 0.0141(11) 0.0169(11) 0.0132(11) 0.0024(9) 0.0044(9) -0.0014(9)
C17 0.0102(11) 0.0185(11) 0.0164(11) 0.0006(9) 0.0052(9) 0.0006(9)
C18 0.0080(10) 0.0122(10) 0.0123(11) -0.0011(8) 0.0001(8) -0.0004(8)
C19 0.0236(12) 0.0128(11) 0.0165(12) 0.0016(9) 0.0084(10) 0.0006(9)
C20 0.0326(15) 0.0149(12) 0.0217(13) 0.0009(10) 0.0102(11) 0.0043(10)
C21 0.0259(13) 0.0186(13) 0.0259(14) -0.0018(11) 0.0098(11) -0.0067(10)
C22 0.0137(11) 0.0181(12) 0.0148(11) 0.0048(9) 0.0032(9) 0.0035(9)
C23 0.0128(12) 0.0320(14) 0.0225(13) 0.0011(12) 0.0053(10) 0.0030(11)
C24 0.0161(13) 0.0312(14) 0.0214(13) -0.0026(12) 0.0032(10) -0.0025(11)
C25 0.0132(11) 0.0162(11) 0.0182(12) 0.0041(9) 0.0086(9) 0.0026(9)
C26 0.0182(12) 0.0205(13) 0.0218(13) 0.0037(10) 0.0092(11) 0.0058(10)
C27 0.0237(13) 0.0245(14) 0.0146(12) -0.0001(10) 0.0093(10) 0.0040(11)
C28 0.0092(11) 0.0170(11) 0.0189(12) 0.0018(9) 0.0007(9) 0.0004(9)
C29 0.0172(12) 0.0257(13) 0.0281(14) 0.0000(12) 0.0082(11) -0.0047(11)
C30 0.0160(12) 0.0226(13) 0.0208(13) -0.0045(11) 0.0008(11) -0.0037(11)

loop_
_atom_type_symbol
_atom_type_description
_atom_type_scat_dispersion_real
_atom_type_scat_dispersion_imag
_atom_type_scat_source
C C 0.0033 0.0016 'International Tables Vol C Tables 4.2.6.8 and 6.1.1.4'
H H 0.0000 0.0000 'International Tables Vol C Tables 4.2.6.8 and 6.1.1.4'
P P 0.1023 0.0942 'International Tables Vol C Tables 4.2.6.8 and 6.1.1.4'
Cl Cl 0.1484 0.1585 'International Tables Vol C Tables 4.2.6.8 and 6.1.1.4'
Ni Ni 0.3393 1.1124 'International Tables Vol C Tables 4.2.6.8 and 6.1.1.4'

loop_
_geom_angle_atom_site_label_1
_geom_angle_atom_site_label_2
_geom_angle_atom_site_label_3
_geom_angle
_geom_angle_publ_flag
P1 Ni1 P2 148.61(2) yes
P1 Ni1 Cl1 103.02(2) yes
P2 Ni1 Cl1 99.34(2) yes
P1 Ni1 C11 116.02(5) yes
P2 Ni1 C11 87.59(5) yes
Cl1 Ni1 C11 84.72(5) yes
P1 Ni1 C12 84.01(5) yes
P2 Ni1 C12 117.63(5) yes
Cl1 Ni1 C12 90.73(5) yes
C11 Ni1 C12 32.03(6) yes
P1 Ni1 H1 72.8(7) yes
P2 Ni1 H1 84.2(7) yes
Cl1 Ni1 H1 175.7(7) yes
C11 Ni1 H1 97.9(7) yes
C12 Ni1 H1 89.7(7) yes
C22 P1 C1 101.86(9) ?
C22 P1 C19 102.80(9) ?
C1 P1 C19 99.90(9) ?
C22 P1 Ni1 112.75(7) ?
C1 P1 Ni1 118.76(6) ?
C19 P1 Ni1 118.24(7) ?
C18 P2 C25 104.24(9) ?
C18 P2 C28 100.91(9) ?
C25 P2 C28 102.61(9) ?
C18 P2 Ni1 119.49(6) ?
C25 P2 Ni1 114.42(7) ?
C28 P2 Ni1 113.04(7) ?
C2 C1 C6 118.26(17) ?
C2 C1 P1 117.64(14) ?
C6 C1 P1 124.02(14) ?
C3 C2 C1 121.77(19) ?
C3 C2 H2 117.8(12) ?
C1 C2 H2 120.4(12) ?
C2 C3 C4 119.46(19) ?
C2 C3 H3 119.6(11) ?
C4 C3 H3 120.9(11) ?
C5 C4 C3 119.80(19) ?
C5 C4 H4 117.8(12) ?
C3 C4 H4 122.4(12) ?
C4 C5 C6 121.72(19) ?
C4 C5 H5 121.0(11) ?
C6 C5 H5 117.3(11) ?
C5 C6 C1 118.98(18) ?
C5 C6 C7 120.00(17) ?
C1 C6 C7 120.96(16) ?
C8 C7 C12 118.43(18) ?
C8 C7 C6 121.13(18) ?
C12 C7 C6 119.96(17) ?
C7 C8 C9 120.66(19) ?
C7 C8 H8 119.0(11) ?
C9 C8 H8 119.9(11) ?
C10 C9 C8 120.39(19) ?
C10 C9 H9 120.6(10) ?
C8 C9 H9 118.7(10) ?
C9 C10 C11 118.53(18) ?
C9 C10 C13 122.11(17) ?
C11 C10 C13 118.97(17) ?
C12 C11 C10 120.82(19) ?
C12 C11 Ni1 74.20(11) ?
C10 C11 Ni1 103.79(12) ?
C12 C11 H11 119.9(11) ?
C10 C11 H11 119.2(11) ?
Ni1 C11 H11 95.2(10) ?
C11 C12 C7 120.01(18) ?
C11 C12 Ni1 73.76(11) ?
C7 C12 Ni1 102.97(12) ?
C11 C12 H12 121.7(10) ?
C7 C12 H12 118.2(10) ?
Ni1 C12 H12 94.6(9) ?
C14 C13 C18 119.26(17) ?
C14 C13 C10 120.78(16) ?
C18 C13 C10 119.96(16) ?
C15 C14 C13 121.81(18) ?
C15 C14 H14 121.6(12) ?
C13 C14 H14 116.5(12) ?
C14 C15 C16 119.13(19) ?
C14 C15 H15 120.5(10) ?
C16 C15 H15 120.4(10) ?
C15 C16 C17 120.07(19) ?
C15 C16 H16 119.9(10) ?
C17 C16 H16 120.0(10) ?
C16 C17 C18 121.80(17) ?
C16 C17 H17 119.4(11) ?
C18 C17 H17 118.8(11) ?
C17 C18 C13 117.90(17) ?
C17 C18 P2 120.79(13) ?
C13 C18 P2 121.17(14) ?
C20 C19 C21 111.18(19) ?
C20 C19 P1 111.99(14) ?
C21 C19 P1 111.03(14) ?
C20 C19 H19 105.7(9) ?
C21 C19 H19 111.0(10) ?
P1 C19 H19 105.7(10) ?
C19 C20 H20A 110.7(12) ?
C19 C20 H20B 111.5(12) ?
H20A C20 H20B 114.2(16) ?
C19 C20 H20C 112.0(11) ?
H20A C20 H20C 104.8(17) ?
H20B C20 H20C 103.3(16) ?
C19 C21 H21A 108.1(10) ?
C19 C21 H21B 111.1(12) ?
H21A C21 H21B 109.3(15) ?
C19 C21 H21C 109.1(11) ?
H21A C21 H21C 109.1(16) ?
H21B C21 H21C 110.1(16) ?
C24 C22 C23 109.37(18) ?
C24 C22 P1 112.67(14) ?
C23 C22 P1 110.96(14) ?
C24 C22 H22 107.9(11) ?
C23 C22 H22 110.9(10) ?
P1 C22 H22 104.9(11) ?
C22 C23 H23A 108.5(11) ?
C22 C23 H23B 114.3(11) ?
H23A C23 H23B 108.6(16) ?
C22 C23 H23C 110.7(11) ?
H23A C23 H23C 106.1(15) ?
H23B C23 H23C 108.3(16) ?
C22 C24 H24A 109.8(13) ?
C22 C24 H24B 114.0(13) ?
H24A C24 H24B 106.1(17) ?
C22 C24 H24C 109.3(12) ?
H24A C24 H24C 109.8(17) ?
H24B C24 H24C 107.8(16) ?
C27 C25 C26 110.58(18) ?
C27 C25 P2 115.50(14) ?
C26 C25 P2 108.67(14) ?
C27 C25 H25 107.4(11) ?
C26 C25 H25 110.7(10) ?
P2 C25 H25 103.7(10) ?
C25 C26 H26A 109.7(10) ?
C25 C26 H26B 112.7(11) ?
H26A C26 H26B 109.1(14) ?
C25 C26 H26C 111.7(11) ?
H26A C26 H26C 106.8(14) ?
H26B C26 H26C 106.7(16) ?
C25 C27 H27A 110.2(12) ?
C25 C27 H27B 111.7(11) ?
H27A C27 H27B 115.2(16) ?
C25 C27 H27C 111.9(12) ?
H27A C27 H27C 104.3(16) ?
H27B C27 H27C 103.2(15) ?
C30 C28 C29 109.51(18) ?
C30 C28 P2 110.65(13) ?
C29 C28 P2 116.06(15) ?
C30 C28 H28 108.1(9) ?
C29 C28 H28 109.6(9) ?
P2 C28 H28 102.4(9) ?
C28 C29 H29A 106.9(12) ?
C28 C29 H29B 111.9(12) ?
H29A C29 H29B 114.5(16) ?
C28 C29 H29C 111.9(11) ?
H29A C29 H29C 103.6(16) ?
H29B C29 H29C 107.7(16) ?
C28 C30 H30A 110.4(12) ?
C28 C30 H30B 112.7(13) ?
H30A C30 H30B 111.8(16) ?
C28 C30 H30C 111.9(11) ?
H30A C30 H30C 106.1(16) ?
H30B C30 H30C 103.6(17) ?

loop_
_geom_bond_atom_site_label_1
_geom_bond_atom_site_label_2
_geom_bond_distance
_geom_bond_publ_flag
Ni1 P1 2.1922(6) yes
Ni1 P2 2.2186(6) yes
Ni1 Cl1 2.2682(5) yes
Ni1 C11 2.5046(18) yes
Ni1 C12 2.5101(18) yes
Ni1 H1 1.333(18) yes
P1 C22 1.862(2) ?
P1 C1 1.8633(18) ?
P1 C19 1.864(2) ?
P2 C18 1.8518(18) ?
P2 C25 1.8611(19) ?
P2 C28 1.876(2) ?
C1 C2 1.399(3) ?
C1 C6 1.410(2) ?
C2 C3 1.383(3) ?
C2 H2 0.920(18) ?
C3 C4 1.385(3) ?
C3 H3 0.942(18) ?
C4 C5 1.374(3) ?
C4 H4 0.921(17) ?
C5 C6 1.394(2) ?
C5 H5 0.952(17) ?
C6 C7 1.480(3) ?
C7 C8 1.385(3) ?
C7 C12 1.403(3) ?
C8 C9 1.398(3) ?
C8 H8 0.931(16) ?
C9 C10 1.381(3) ?
C9 H9 0.973(16) ?
C10 C11 1.400(3) ?
C10 C13 1.485(2) ?
C11 C12 1.384(3) ?
C11 H11 0.901(17) ?
C12 H12 0.989(17) ?
C13 C14 1.390(3) ?
C13 C18 1.417(2) ?
C14 C15 1.379(3) ?
C14 H14 0.906(16) ?
C15 C16 1.382(3) ?
C15 H15 0.956(17) ?
C16 C17 1.385(3) ?
C16 H16 0.939(17) ?
C17 C18 1.391(2) ?
C17 H17 0.976(17) ?
C19 C20 1.530(3) ?
C19 C21 1.535(3) ?
C19 H19 1.008(17) ?
C20 H20A 0.97(2) ?
C20 H20B 0.96(2) ?
C20 H20C 1.00(2) ?
C21 H21A 1.004(19) ?
C21 H21B 0.99(2) ?
C21 H21C 0.98(2) ?
C22 C24 1.518(3) ?
C22 C23 1.541(3) ?
C22 H22 0.945(18) ?
C23 H23A 0.977(19) ?
C23 H23B 0.97(2) ?
C23 H23C 1.01(2) ?
C24 H24A 0.97(2) ?
C24 H24B 0.946(19) ?
C24 H24C 0.959(19) ?
C25 C27 1.525(3) ?
C25 C26 1.531(3) ?
C25 H25 0.987(18) ?
C26 H26A 1.020(18) ?
C26 H26B 0.953(19) ?
C26 H26C 0.974(18) ?
C27 H27A 0.95(2) ?
C27 H27B 1.00(2) ?
C27 H27C 0.99(2) ?
C28 C30 1.519(3) ?
C28 C29 1.533(3) ?
C28 H28 0.998(16) ?
C29 H29A 0.97(2) ?
C29 H29B 0.941(19) ?
C29 H29C 1.00(2) ?
C30 H30A 0.94(2) ?
C30 H30B 0.97(2) ?
C30 H30C 0.99(2) ?
